data_4036122
loop_
_publ_author_name
'Yang, Zheng'
'Hao, Wen-Juan'
'Xu, Hai-Wei'
'Wang, Shu-Liang'
'Jiang, Bo'
'Li, Guigen'
'Tu, Shu-Jiang'

_publ_section_title
;
 Base-promoted transannulation of heterocyclic enamines and
 2,3-epoxypropan-1-ones: regio- and stereoselective synthesis of fused
 pyridines and pyrroles.
;
_journal_issue 5
_journal_name_full 'The Journal of organic chemistry'
_journal_page_first 2781
_journal_page_last 2789
_journal_paper_doi 10.1021/acs.joc.5b00067
_journal_volume 80
_journal_year 2015
_chemical_formula_sum 'C25 H17 Br Cl N O3'
_chemical_formula_weight 494.76
_space_group_IT_number 2
_space_group_name_Hall '-P 1'
_space_group_name_H-M_alt 'P -1'
_symmetry_cell_setting triclinic
_symmetry_space_group_name_H-M 'P -1'
_atom_sites_solution_hydrogens geom
_atom_sites_solution_primary direct
_atom_sites_solution_secondary difmap
_audit_creation_method SHELXL-97
_cell_angle_alpha 77.6590(10)
_cell_angle_beta 88.687(2)
_cell_angle_gamma 67.8530(10)
_cell_formula_units_Z 2
_cell_length_a 9.1460(8)
_cell_length_b 10.6429(9)
_cell_length_c 12.1101(11)
_cell_measurement_reflns_used 1323
_cell_measurement_temperature 298(2)
_cell_measurement_theta_max 21.958
_cell_measurement_theta_min 2.898
_cell_volume 1064.43(16)
_computing_cell_refinement 'Bruker SMART'
_computing_data_collection 'Bruker SMART'
_computing_data_reduction 'Bruker SAINT'
_computing_molecular_graphics 'Bruker SHELXTL'
_computing_publication_material 'Bruker SHELXTL'
_computing_structure_refinement 'SHELXL-97 (Sheldrick, 1997)'
_computing_structure_solution 'SHELXS-97 (Sheldrick, 1990)'
_diffrn_ambient_temperature 298(2)
_diffrn_measured_fraction_theta_full 0.974
_diffrn_measured_fraction_theta_max 0.974
_diffrn_measurement_device_type 'CCD area detector'
_diffrn_measurement_method 'phi and omega scans'
_diffrn_radiation_monochromator graphite
_diffrn_radiation_source 'fine-focus sealed tube'
_diffrn_radiation_type MoK\a
_diffrn_radiation_wavelength 0.71073
_diffrn_reflns_av_R_equivalents 0.0312
_diffrn_reflns_av_sigmaI/netI 0.0787
_diffrn_reflns_limit_h_max 10
_diffrn_reflns_limit_h_min -9
_diffrn_reflns_limit_k_max 12
_diffrn_reflns_limit_k_min -7
_diffrn_reflns_limit_l_max 14
_diffrn_reflns_limit_l_min -14
_diffrn_reflns_number 5269
_diffrn_reflns_theta_full 25.02
_diffrn_reflns_theta_max 25.02
_diffrn_reflns_theta_min 2.87
_exptl_absorpt_coefficient_mu 2.084
_exptl_absorpt_correction_T_max 0.8187
_exptl_absorpt_correction_T_min 0.5643
_exptl_absorpt_correction_type multi-scan
_exptl_absorpt_process_details sadabs
_exptl_crystal_colour yellow
_exptl_crystal_density_diffrn 1.544
_exptl_crystal_density_meas 0
_exptl_crystal_density_method 'not measured'
_exptl_crystal_description block
_exptl_crystal_F_000 500
_exptl_crystal_size_max 0.31
_exptl_crystal_size_mid 0.15
_exptl_crystal_size_min 0.10
_refine_diff_density_max 0.376
_refine_diff_density_min -0.374
_refine_diff_density_rms 0.072
_refine_ls_extinction_method none
_refine_ls_goodness_of_fit_ref 1.008
_refine_ls_hydrogen_treatment constr
_refine_ls_matrix_type full
_refine_ls_number_parameters 281
_refine_ls_number_reflns 3661
_refine_ls_number_restraints 0
_refine_ls_restrained_S_all 1.008
_refine_ls_R_factor_all 0.0909
_refine_ls_R_factor_gt 0.0457
_refine_ls_shift/su_max 0.001
_refine_ls_shift/su_mean 0.000
_refine_ls_structure_factor_coef Fsqd
_refine_ls_weighting_details 'calc w=1/[\s^2^(Fo^2^)+(0.0413P)^2^+0.4433P] where P=(Fo^2^+2Fc^2^)/3'
_refine_ls_weighting_scheme calc
_refine_ls_wR_factor_gt 0.0928
_refine_ls_wR_factor_ref 0.1114
_reflns_number_gt 2362
_reflns_number_total 3661
_reflns_threshold_expression >2sigma(I)
_cod_data_source_file jo5b00067_si_002.cif
_cod_data_source_block 130707c
_cod_depositor_comments
;
The following automatic conversions were performed:

data item '_symmetry_cell_setting' value 'Triclinic' was changed to
'triclinic' in accordance with the
/home/saulius/struct/COD-crude-data/automatic-downloads/DataCite-retrospective/ACS/depositions/lib/dictionaries/cif_core.dic
dictionary named 'cif_core.dic' version 2.4.2 last updated on
2011-04-26.

Automatic conversion script
Id: cif_fix_values 6909 2019-04-08 15:41:33Z antanas 
;
_cod_original_sg_symbol_H-M P-1
_cod_database_code 4036122

loop_
_symmetry_equiv_pos_as_xyz
'x, y, z'
'-x, -y, -z'

loop_
_atom_site_label
_atom_site_type_symbol
_atom_site_fract_x
_atom_site_fract_y
_atom_site_fract_z
_atom_site_U_iso_or_equiv
_atom_site_adp_type
_atom_site_occupancy
_atom_site_symmetry_multiplicity
_atom_site_calc_flag
_atom_site_refinement_flags
Br1 Br 1.33072(5) 0.43031(6) 0.93394(4) 0.0541(2) Uani 1 1 d .
Cl1 Cl 0.18454(16) 1.01055(19) 1.05918(13) 0.0856(6) Uani 1 1 d .
N1 N 0.6693(4) 0.6470(3) 0.7004(3) 0.0300(8) Uani 1 1 d .
O1 O 0.4025(3) 0.4989(3) 0.6242(2) 0.0351(7) Uani 1 1 d .
O2 O 0.5027(3) 0.2686(3) 0.7003(3) 0.0450(8) Uani 1 1 d .
O3 O 0.5546(4) 0.8433(3) 0.4718(2) 0.0483(8) Uani 1 1 d .
H3 H 0.5466 0.7924 0.4322 0.073 Uiso 1 1 calc R
C1 C 0.5218(5) 0.3779(5) 0.6859(3) 0.0350(10) Uani 1 1 d .
C2 C 0.6459(5) 0.4152(4) 0.7214(3) 0.0350(10) Uani 1 1 d .
H2 H 0.7400 0.3540 0.7619 0.042 Uiso 1 1 calc R
C3 C 0.6024(4) 0.5551(4) 0.6857(3) 0.0286(9) Uani 1 1 d .
C4 C 0.4486(5) 0.6098(4) 0.6215(3) 0.0301(10) Uani 1 1 d .
C5 C 0.3718(4) 0.7403(4) 0.5659(3) 0.0301(10) Uani 1 1 d .
C6 C 0.4595(5) 0.8370(4) 0.5668(3) 0.0305(10) Uani 1 1 d .
H6 H 0.3801 0.9308 0.5628 0.037 Uiso 1 1 calc R
C7 C 0.5670(4) 0.7962(4) 0.6757(3) 0.0308(10) Uani 1 1 d .
H7 H 0.6379 0.8468 0.6595 0.037 Uiso 1 1 calc R
C8 C 0.4732(4) 0.8451(4) 0.7751(3) 0.0288(9) Uani 1 1 d .
C9 C 0.4665(5) 0.9687(4) 0.7998(3) 0.0352(10) Uani 1 1 d .
H9 H 0.5225 1.0173 0.7578 0.042 Uiso 1 1 calc R
C10 C 0.3781(5) 1.0209(5) 0.8858(4) 0.0462(13) Uani 1 1 d .
H10 H 0.3744 1.1040 0.9010 0.055 Uiso 1 1 calc R
C11 C 0.2953(5) 0.9486(6) 0.9492(4) 0.0481(13) Uani 1 1 d .
C12 C 0.3007(5) 0.8251(5) 0.9273(4) 0.0488(13) Uani 1 1 d .
H12 H 0.2457 0.7763 0.9703 0.059 Uiso 1 1 calc R
C13 C 0.3893(5) 0.7740(5) 0.8401(4) 0.0388(11) Uani 1 1 d .
H13 H 0.3925 0.6909 0.8251 0.047 Uiso 1 1 calc R
C14 C 0.2166(4) 0.7931(4) 0.4989(3) 0.0321(10) Uani 1 1 d .
C15 C 0.1745(5) 0.9118(5) 0.4098(4) 0.0439(12) Uani 1 1 d .
H15 H 0.2413 0.9602 0.3941 0.053 Uiso 1 1 calc R
C16 C 0.0342(6) 0.9565(6) 0.3458(4) 0.0580(14) Uani 1 1 d .
H16 H 0.0085 1.0341 0.2862 0.070 Uiso 1 1 calc R
C17 C -0.0689(6) 0.8882(6) 0.3683(5) 0.0627(16) Uani 1 1 d .
H17 H -0.1616 0.9181 0.3230 0.075 Uiso 1 1 calc R
C18 C -0.0330(5) 0.7762(6) 0.4580(5) 0.0577(15) Uani 1 1 d .
H18 H -0.1042 0.7325 0.4757 0.069 Uiso 1 1 calc R
C19 C 0.1089(5) 0.7271(5) 0.5229(4) 0.0460(12) Uani 1 1 d .
H19 H 0.1326 0.6500 0.5828 0.055 Uiso 1 1 calc R
C20 C 0.8258(4) 0.6001(4) 0.7517(3) 0.0306(10) Uani 1 1 d .
C21 C 0.8608(5) 0.6709(5) 0.8238(4) 0.0383(11) Uani 1 1 d .
H21 H 0.7835 0.7517 0.8375 0.046 Uiso 1 1 calc R
C22 C 1.0119(5) 0.6210(5) 0.8759(4) 0.0437(12) Uani 1 1 d .
H22 H 1.0346 0.6677 0.9256 0.052 Uiso 1 1 calc R
C23 C 1.1264(5) 0.5047(5) 0.8548(4) 0.0388(11) Uani 1 1 d .
C24 C 1.0958(5) 0.4344(5) 0.7798(4) 0.0434(12) Uani 1 1 d .
H24 H 1.1752 0.3558 0.7644 0.052 Uiso 1 1 calc R
C25 C 0.9455(5) 0.4829(5) 0.7282(4) 0.0401(11) Uani 1 1 d .
H25 H 0.9241 0.4368 0.6773 0.048 Uiso 1 1 calc R

loop_
_atom_site_aniso_label
_atom_site_aniso_U_11
_atom_site_aniso_U_22
_atom_site_aniso_U_33
_atom_site_aniso_U_23
_atom_site_aniso_U_13
_atom_site_aniso_U_12
Br1 0.0318(3) 0.0672(4) 0.0572(3) -0.0039(3) -0.0069(2) -0.0168(2)
Cl1 0.0612(9) 0.1332(15) 0.0869(11) -0.0785(11) 0.0247(8) -0.0361(9)
N1 0.0254(18) 0.026(2) 0.042(2) -0.0111(16) -0.0029(15) -0.0112(16)
O1 0.0357(16) 0.0279(18) 0.0462(18) -0.0082(14) -0.0010(13) -0.0170(14)
O2 0.058(2) 0.0284(19) 0.057(2) -0.0128(16) 0.0075(16) -0.0242(16)
O3 0.066(2) 0.065(2) 0.0389(19) -0.0183(16) 0.0112(16) -0.0487(19)
C1 0.039(3) 0.030(3) 0.037(3) -0.011(2) 0.004(2) -0.013(2)
C2 0.034(2) 0.028(3) 0.045(3) -0.009(2) -0.003(2) -0.012(2)
C3 0.031(2) 0.026(3) 0.032(2) -0.011(2) 0.0064(18) -0.0119(19)
C4 0.035(2) 0.028(3) 0.036(2) -0.012(2) 0.0043(19) -0.017(2)
C5 0.031(2) 0.033(3) 0.033(2) -0.011(2) 0.0049(18) -0.018(2)
C6 0.034(2) 0.029(2) 0.033(2) -0.008(2) 0.0018(19) -0.0160(19)
C7 0.030(2) 0.028(2) 0.040(2) -0.007(2) -0.0040(18) -0.0178(19)
C8 0.026(2) 0.028(2) 0.031(2) -0.0073(19) -0.0040(18) -0.0087(18)
C9 0.037(2) 0.030(3) 0.038(3) -0.008(2) -0.008(2) -0.011(2)
C10 0.045(3) 0.036(3) 0.054(3) -0.024(3) -0.014(2) -0.002(2)
C11 0.037(3) 0.064(4) 0.048(3) -0.030(3) -0.004(2) -0.014(3)
C12 0.044(3) 0.069(4) 0.045(3) -0.020(3) 0.006(2) -0.031(3)
C13 0.044(3) 0.041(3) 0.042(3) -0.018(2) 0.003(2) -0.022(2)
C14 0.025(2) 0.038(3) 0.035(2) -0.019(2) 0.0036(18) -0.009(2)
C15 0.040(3) 0.046(3) 0.043(3) -0.007(2) 0.002(2) -0.014(2)
C16 0.042(3) 0.067(4) 0.043(3) -0.008(3) -0.011(2) 0.001(3)
C17 0.034(3) 0.078(4) 0.067(4) -0.038(3) -0.012(3) 0.001(3)
C18 0.029(3) 0.063(4) 0.088(4) -0.035(3) -0.006(3) -0.016(3)
C19 0.031(2) 0.044(3) 0.065(3) -0.015(3) 0.001(2) -0.014(2)
C20 0.028(2) 0.029(3) 0.036(2) -0.009(2) 0.0035(18) -0.012(2)
C21 0.029(2) 0.037(3) 0.052(3) -0.019(2) 0.000(2) -0.011(2)
C22 0.035(3) 0.053(3) 0.049(3) -0.016(2) -0.006(2) -0.021(2)
C23 0.022(2) 0.045(3) 0.047(3) -0.004(2) -0.0026(19) -0.014(2)
C24 0.028(2) 0.042(3) 0.058(3) -0.018(2) 0.005(2) -0.008(2)
C25 0.035(2) 0.041(3) 0.049(3) -0.020(2) -0.001(2) -0.013(2)

loop_
_atom_type_symbol
_atom_type_description
_atom_type_scat_dispersion_real
_atom_type_scat_dispersion_imag
_atom_type_scat_source
C C 0.0033 0.0016 'International Tables Vol C Tables 4.2.6.8 and 6.1.1.4'
H H 0.0000 0.0000 'International Tables Vol C Tables 4.2.6.8 and 6.1.1.4'
O O 0.0106 0.0060 'International Tables Vol C Tables 4.2.6.8 and 6.1.1.4'
N N 0.0061 0.0033 'International Tables Vol C Tables 4.2.6.8 and 6.1.1.4'
Cl Cl 0.1484 0.1585 'International Tables Vol C Tables 4.2.6.8 and 6.1.1.4'
Br Br -0.2901 2.4595 'International Tables Vol C Tables 4.2.6.8 and 6.1.1.4'

loop_
_geom_angle_atom_site_label_1
_geom_angle_atom_site_label_2
_geom_angle_atom_site_label_3
_geom_angle
C3 N1 C20 121.7(3)
C3 N1 C7 117.6(3)
C20 N1 C7 120.2(3)
C4 O1 C1 107.9(3)
C6 O3 H3 109.5
O2 C1 O1 118.4(4)
O2 C1 C2 133.3(4)
O1 C1 C2 108.4(4)
C3 C2 C1 108.4(4)
C3 C2 H2 125.8
C1 C2 H2 125.8
C2 C3 N1 133.7(4)
C2 C3 C4 107.6(3)
N1 C3 C4 118.7(3)
C5 C4 O1 126.2(4)
C5 C4 C3 126.0(4)
O1 C4 C3 107.7(3)
C4 C5 C14 125.1(4)
C4 C5 C6 114.8(3)
C14 C5 C6 120.0(4)
O3 C6 C5 112.5(3)
O3 C6 C7 108.0(3)
C5 C6 C7 113.0(3)
O3 C6 H6 107.7
C5 C6 H6 107.7
C7 C6 H6 107.7
N1 C7 C8 114.3(3)
N1 C7 C6 111.1(3)
C8 C7 C6 112.0(3)
N1 C7 H7 106.3
C8 C7 H7 106.3
C6 C7 H7 106.3
C9 C8 C13 118.1(4)
C9 C8 C7 118.8(4)
C13 C8 C7 123.1(4)
C10 C9 C8 121.3(4)
C10 C9 H9 119.4
C8 C9 H9 119.4
C11 C10 C9 119.6(4)
C11 C10 H10 120.2
C9 C10 H10 120.2
C12 C11 C10 120.4(4)
C12 C11 Cl1 118.8(4)
C10 C11 Cl1 120.7(4)
C11 C12 C13 119.5(4)
C11 C12 H12 120.3
C13 C12 H12 120.3
C8 C13 C12 121.1(4)
C8 C13 H13 119.4
C12 C13 H13 119.4
C19 C14 C15 118.0(4)
C19 C14 C5 121.5(4)
C15 C14 C5 120.5(4)
C16 C15 C14 120.1(5)
C16 C15 H15 120.0
C14 C15 H15 120.0
C15 C16 C17 121.4(5)
C15 C16 H16 119.3
C17 C16 H16 119.3
C18 C17 C16 119.3(5)
C18 C17 H17 120.3
C16 C17 H17 120.3
C17 C18 C19 120.6(5)
C17 C18 H18 119.7
C19 C18 H18 119.7
C18 C19 C14 120.6(5)
C18 C19 H19 119.7
C14 C19 H19 119.7
C21 C20 C25 119.1(4)
C21 C20 N1 120.7(3)
C25 C20 N1 120.2(3)
C20 C21 C22 119.8(4)
C20 C21 H21 120.1
C22 C21 H21 120.1
C23 C22 C21 120.6(4)
C23 C22 H22 119.7
C21 C22 H22 119.7
C22 C23 C24 120.7(4)
C22 C23 Br1 120.2(3)
C24 C23 Br1 119.0(3)
C25 C24 C23 119.1(4)
C25 C24 H24 120.5
C23 C24 H24 120.5
C24 C25 C20 120.6(4)
C24 C25 H25 119.7
C20 C25 H25 119.7

loop_
_geom_bond_atom_site_label_1
_geom_bond_atom_site_label_2
_geom_bond_distance
Br1 C23 1.918(4)
Cl1 C11 1.745(5)
N1 C3 1.375(5)
N1 C20 1.433(5)
N1 C7 1.475(5)
O1 C4 1.389(5)
O1 C1 1.405(5)
O2 C1 1.216(5)
O3 C6 1.432(5)
O3 H3 0.8200
C1 C2 1.438(6)
C2 C3 1.359(5)
C2 H2 0.9300
C3 C4 1.471(5)
C4 C5 1.328(5)
C5 C14 1.499(5)
C5 C6 1.526(5)
C6 C7 1.545(5)
C6 H6 0.9800
C7 C8 1.530(5)
C7 H7 0.9800
C8 C9 1.390(5)
C8 C13 1.391(6)
C9 C10 1.385(6)
C9 H9 0.9300
C10 C11 1.384(7)
C10 H10 0.9300
C11 C12 1.378(6)
C12 C13 1.393(6)
C12 H12 0.9300
C13 H13 0.9300
C14 C19 1.403(6)
C14 C15 1.406(6)
C15 C16 1.379(6)
C15 H15 0.9300
C16 C17 1.383(8)
C16 H16 0.9300
C17 C18 1.371(7)
C17 H17 0.9300
C18 C19 1.392(6)
C18 H18 0.9300
C19 H19 0.9300
C20 C21 1.382(5)
C20 C25 1.394(5)
C21 C22 1.390(5)
C21 H21 0.9300
C22 C23 1.356(6)
C22 H22 0.9300
C23 C24 1.387(6)
C24 C25 1.383(5)
C24 H24 0.9300
C25 H25 0.9300

loop_
_geom_torsion_atom_site_label_1
_geom_torsion_atom_site_label_2
_geom_torsion_atom_site_label_3
_geom_torsion_atom_site_label_4
_geom_torsion
C4 O1 C1 O2 178.5(3)
C4 O1 C1 C2 -0.6(4)
O2 C1 C2 C3 -177.1(4)
O1 C1 C2 C3 1.8(5)
C1 C2 C3 N1 176.0(4)
C1 C2 C3 C4 -2.2(5)
C20 N1 C3 C2 8.5(7)
C7 N1 C3 C2 -163.4(4)
C20 N1 C3 C4 -173.4(3)
C7 N1 C3 C4 14.7(5)
C1 O1 C4 C5 175.9(4)
C1 O1 C4 C3 -0.8(4)
C2 C3 C4 C5 -174.8(4)
N1 C3 C4 C5 6.7(6)
C2 C3 C4 O1 1.9(4)
N1 C3 C4 O1 -176.6(3)
O1 C4 C5 C14 2.5(6)
C3 C4 C5 C14 178.6(4)
O1 C4 C5 C6 -173.2(3)
C3 C4 C5 C6 2.9(6)
C4 C5 C6 O3 91.6(4)
C14 C5 C6 O3 -84.4(4)
C4 C5 C6 C7 -31.0(5)
C14 C5 C6 C7 153.0(3)
C3 N1 C7 C8 86.1(4)
C20 N1 C7 C8 -85.9(4)
C3 N1 C7 C6 -41.8(5)
C20 N1 C7 C6 146.1(3)
O3 C6 C7 N1 -75.3(4)
C5 C6 C7 N1 49.8(4)
O3 C6 C7 C8 155.6(3)
C5 C6 C7 C8 -79.3(4)
N1 C7 C8 C9 135.2(4)
C6 C7 C8 C9 -97.3(4)
N1 C7 C8 C13 -47.0(5)
C6 C7 C8 C13 80.5(5)
C13 C8 C9 C10 -0.6(6)
C7 C8 C9 C10 177.4(3)
C8 C9 C10 C11 0.4(6)
C9 C10 C11 C12 0.2(7)
C9 C10 C11 Cl1 179.3(3)
C10 C11 C12 C13 -0.5(7)
Cl1 C11 C12 C13 -179.7(3)
C9 C8 C13 C12 0.2(6)
C7 C8 C13 C12 -177.6(4)
C11 C12 C13 C8 0.3(7)
C4 C5 C14 C19 25.4(6)
C6 C5 C14 C19 -159.0(4)
C4 C5 C14 C15 -154.9(4)
C6 C5 C14 C15 20.6(5)
C19 C14 C15 C16 -2.9(6)
C5 C14 C15 C16 177.5(4)
C14 C15 C16 C17 1.1(7)
C15 C16 C17 C18 1.8(8)
C16 C17 C18 C19 -2.9(7)
C17 C18 C19 C14 1.1(7)
C15 C14 C19 C18 1.8(6)
C5 C14 C19 C18 -178.6(4)
C3 N1 C20 C21 -141.9(4)
C7 N1 C20 C21 29.8(6)
C3 N1 C20 C25 38.9(6)
C7 N1 C20 C25 -149.4(4)
C25 C20 C21 C22 -3.0(6)
N1 C20 C21 C22 177.7(4)
C20 C21 C22 C23 1.3(7)
C21 C22 C23 C24 0.9(7)
C21 C22 C23 Br1 -176.2(3)
C22 C23 C24 C25 -1.3(7)
Br1 C23 C24 C25 175.9(3)
C23 C24 C25 C20 -0.5(7)
C21 C20 C25 C24 2.6(7)
N1 C20 C25 C24 -178.1(4)
